data_8102293
loop_
_publ_author_name
'Sheng-Li Liu'
'En-Xiang Liang'
'Liang-Cai Yu'
'Li Huang'
'Yong Xia'

_publ_section_title
;
 Crystal structure of poly(diaqua-bis(m-2-(1- pyridyl)butanedioato-
 kO1:O4))zinc(II) tetrahydrate, C18H20N2O10Zn &#x00B7; 4H2O
;
_journal_issue 2
_journal_name_full 'Zeitschrift f\"ur Kristallographie - New Crystal Structures'
_journal_page_first 169
_journal_volume 223
_journal_year 2008
_chemical_formula_sum 'C18 H28 N2 O14 Zn'
_chemical_formula_weight 561.79
_space_group_IT_number 15
_symmetry_cell_setting monoclinic
_symmetry_space_group_name_Hall '-C 2yc'
_symmetry_space_group_name_H-M 'C 1 2/c 1'
_atom_sites_solution_hydrogens geom
_atom_sites_solution_primary direct
_atom_sites_solution_secondary difmap
_audit_creation_method SHELXL-97
_audit_update_record
;
2008-04-14 # Formatted by publCIF
;
_cell_angle_alpha 90.00
_cell_angle_beta 102.61
_cell_angle_gamma 90.00
_cell_formula_units_Z 4
_cell_length_a 17.581(6)
_cell_length_b 9.8020(10)
_cell_length_c 14.0760(10)
_cell_measurement_reflns_used 2110
_cell_measurement_temperature 293(2)
_cell_measurement_theta_max 23.4
_cell_measurement_theta_min 3.10
_cell_volume 2367.2(9)
_computing_cell_refinement 'Bruker SMART'
_computing_data_collection 'Bruker SMART'
_computing_data_reduction 'Bruker SAINT'
_computing_molecular_graphics 'Bruker SHELXTL'
_computing_publication_material 'Bruker SHELXTL'
_computing_structure_refinement 'SHELXL-97 (Sheldrick, 1997)'
_computing_structure_solution 'SHELXS-97 (Sheldrick, 1990)'
_diffrn_ambient_temperature 293(2)
_diffrn_measured_fraction_theta_full 0.996
_diffrn_measured_fraction_theta_max 0.996
_diffrn_measurement_device_type 'CCD area detector'
_diffrn_measurement_method 'phi and omega scans'
_diffrn_radiation_monochromator graphite
_diffrn_radiation_source 'fine-focus sealed tube'
_diffrn_radiation_type MoK\a
_diffrn_radiation_wavelength 0.71073
_diffrn_reflns_av_R_equivalents 0.0117
_diffrn_reflns_av_sigmaI/netI 0.0160
_diffrn_reflns_limit_h_max 21
_diffrn_reflns_limit_h_min -1
_diffrn_reflns_limit_k_max 12
_diffrn_reflns_limit_k_min -1
_diffrn_reflns_limit_l_max 17
_diffrn_reflns_limit_l_min -17
_diffrn_reflns_number 2873
_diffrn_reflns_theta_full 26.00
_diffrn_reflns_theta_max 26.00
_diffrn_reflns_theta_min 2.39
_exptl_absorpt_coefficient_mu 1.112
_exptl_absorpt_correction_T_max 0.8001
_exptl_absorpt_correction_T_min 0.7315
_exptl_absorpt_correction_type multi-scan
_exptl_crystal_density_diffrn 1.576
_exptl_crystal_density_meas 1.566
_exptl_crystal_density_method 'not measured'
_exptl_crystal_description block
_exptl_crystal_F_000 1168
_exptl_crystal_size_max 0.30
_exptl_crystal_size_mid 0.27
_exptl_crystal_size_min 0.21
_refine_diff_density_max 1.331
_refine_diff_density_min -0.534
_refine_diff_density_rms 0.143
_refine_ls_extinction_coef 0.036(4)
_refine_ls_extinction_expression Fc^*^=kFc[1+0.001xFc^2^\l^3^/sin(2\q)]^-1/4^
_refine_ls_extinction_method SHELXL
_refine_ls_goodness_of_fit_ref 1.104
_refine_ls_hydrogen_treatment constr
_refine_ls_matrix_type full
_refine_ls_number_parameters 160
_refine_ls_number_reflns 2319
_refine_ls_number_restraints 0
_refine_ls_restrained_S_all 1.104
_refine_ls_R_factor_all 0.0620
_refine_ls_R_factor_gt 0.0589
_refine_ls_shift/su_max 0.000
_refine_ls_shift/su_mean 0.000
_refine_ls_structure_factor_coef Fsqd
_refine_ls_weighting_details 'calc w=1/[\s^2^(Fo^2^)+(0.1257P)^2^+11.6125P] where P=(Fo^2^+2Fc^2^)/3'
_refine_ls_weighting_scheme calc
_refine_ls_wR_factor_gt 0.1894
_refine_ls_wR_factor_ref 0.1938
_reflns_number_gt 2185
_reflns_number_total 2319
_reflns_threshold_expression >2sigma(I)
_cod_data_source_file 1267-2280.cff
_cod_data_source_block nspzn
_cod_original_sg_symbol_H-M C12/c1
_cod_database_code 8102293

loop_
_symmetry_equiv_pos_as_xyz
'x, y, z'
'-x, y, -z+1/2'
'x+1/2, y+1/2, z'
'-x+1/2, y+1/2, -z+1/2'
'-x, -y, -z'
'x, -y, z-1/2'
'-x+1/2, -y+1/2, -z'
'x+1/2, -y+1/2, z-1/2'

loop_
_atom_site_label
_atom_site_type_symbol
_atom_site_fract_x
_atom_site_fract_y
_atom_site_fract_z
_atom_site_U_iso_or_equiv
_atom_site_adp_type
_atom_site_occupancy
_atom_site_symmetry_multiplicity
_atom_site_calc_flag
_atom_site_refinement_flags
_atom_site_disorder_assembly
_atom_site_disorder_group
Zn1 Zn 0.0000 0.14353(6) 0.7500 0.0216(4) Uani 1 2 d S . .
O1W O 0.1323(4) 0.1268(6) 0.7971(6) 0.093(2) Uani 1 1 d . . .
H1WA H 0.1274 0.1919 0.7374 0.080 Uiso 1 1 d R . .
H1WB H 0.1471 0.0636 0.7407 0.080 Uiso 1 1 d R . .
O1 O 0.0110(4) 0.3163(6) 0.6439(4) 0.0714(14) Uani 1 1 d . . .
O2 O 0.0879(4) 0.4431(6) 0.5780(4) 0.0785(16) Uani 1 1 d . . .
C1 C 0.0483(4) 0.3408(6) 0.5822(5) 0.0512(14) Uani 1 1 d . . .
C2 C 0.0404(4) 0.2323(6) 0.4983(4) 0.0510(13) Uani 1 1 d . . .
H2A H 0.0704 0.1417 0.5309 0.080 Uiso 1 1 d R . .
N1 N 0.0866(3) 0.2739(5) 0.4265(3) 0.0498(11) Uani 1 1 d . . .
C3 C 0.1507(4) 0.2021(8) 0.4192(5) 0.0614(16) Uani 1 1 d . . .
H3A H 0.1598 0.1115 0.4584 0.080 Uiso 1 1 d R . .
C4 C 0.1940(4) 0.2398(9) 0.3553(6) 0.076(2) Uani 1 1 d . . .
H4A H 0.2482 0.1830 0.3588 0.080 Uiso 1 1 d R . .
C5 C 0.1731(5) 0.3586(8) 0.2993(6) 0.073(2) Uani 1 1 d . . .
H5A H 0.2118 0.3873 0.2539 0.080 Uiso 1 1 d R . .
C6 C 0.1091(4) 0.4292(8) 0.3082(5) 0.0629(16) Uani 1 1 d . . .
H6A H 0.0838 0.5224 0.2709 0.080 Uiso 1 1 d R . .
C7 C 0.0657(4) 0.3865(7) 0.3720(4) 0.0524(14) Uani 1 1 d . . .
H7A H 0.0178 0.4379 0.3822 0.080 Uiso 1 1 d R . .
O3 O -0.1280(3) 0.0583(6) 0.3421(5) 0.0856(17) Uani 1 1 d . . .
O4 O -0.0012(3) 0.0245(5) 0.3651(3) 0.0619(11) Uani 1 1 d . . .
C8 C -0.0582(3) 0.0858(6) 0.3800(4) 0.0499(13) Uani 1 1 d . . .
C9 C -0.0449(4) 0.2061(7) 0.4505(5) 0.0549(14) Uani 1 1 d . . .
H9A H -0.0737 0.1866 0.5042 0.080 Uiso 1 1 d R . .
H9B H -0.0706 0.2881 0.4119 0.080 Uiso 1 1 d R . .
O2W O 0.2187(4) 0.5480(7) 0.5260(5) 0.0906(17) Uani 1 1 d . . .
O3W O 0.2439(4) 0.3096(7) 0.8680(5) 0.0948(19) Uani 1 1 d . . .
H3WA H 0.2927 0.3568 0.8614 0.080 Uiso 1 1 d R . .
H2WA H 0.1656 0.4987 0.5443 0.080 Uiso 1 1 d R . .
H3WB H 0.2369 0.3660 0.9389 0.080 Uiso 1 1 d R . .
H2WB H 0.2333 0.6391 0.5806 0.080 Uiso 1 1 d R . .

loop_
_atom_site_aniso_label
_atom_site_aniso_U_11
_atom_site_aniso_U_22
_atom_site_aniso_U_33
_atom_site_aniso_U_23
_atom_site_aniso_U_13
_atom_site_aniso_U_12
Zn1 0.0267(5) 0.0173(4) 0.0237(4) 0.000 0.0119(3) 0.000
O1W 0.068(3) 0.091(4) 0.117(5) -0.029(4) 0.012(3) -0.004(3)
O1 0.109(4) 0.059(3) 0.057(3) -0.001(2) 0.042(3) -0.005(3)
O2 0.106(4) 0.071(3) 0.068(3) -0.024(3) 0.038(3) -0.033(3)
C1 0.066(4) 0.046(3) 0.045(3) 0.005(2) 0.018(3) -0.004(3)
C2 0.066(4) 0.043(3) 0.046(3) 0.001(2) 0.016(3) 0.001(3)
N1 0.057(3) 0.047(3) 0.047(2) -0.006(2) 0.014(2) 0.001(2)
C3 0.063(4) 0.063(4) 0.059(4) -0.005(3) 0.016(3) 0.007(3)
C4 0.063(4) 0.093(6) 0.078(5) -0.012(4) 0.030(4) 0.003(4)
C5 0.075(5) 0.093(6) 0.057(4) -0.002(3) 0.030(4) -0.006(4)
C6 0.078(4) 0.064(4) 0.047(3) 0.001(3) 0.013(3) -0.009(3)
C7 0.061(3) 0.052(3) 0.044(3) 0.002(2) 0.011(3) 0.002(3)
O3 0.062(3) 0.085(4) 0.108(4) -0.037(3) 0.013(3) -0.005(3)
O4 0.066(3) 0.053(2) 0.068(3) -0.016(2) 0.016(2) 0.003(2)
C8 0.052(3) 0.047(3) 0.053(3) -0.001(3) 0.015(2) -0.002(3)
C9 0.059(3) 0.051(3) 0.059(3) -0.001(3) 0.021(3) 0.001(3)
O2W 0.090(4) 0.094(4) 0.092(4) -0.006(3) 0.029(3) -0.015(3)
O3W 0.078(4) 0.095(4) 0.116(5) -0.029(4) 0.032(3) -0.024(3)

loop_
_atom_type_symbol
_atom_type_description
_atom_type_scat_dispersion_real
_atom_type_scat_dispersion_imag
_atom_type_scat_source
C C 0.0033 0.0016 'International Tables Vol C Tables 4.2.6.8 and 6.1.1.4'
H H 0.0000 0.0000 'International Tables Vol C Tables 4.2.6.8 and 6.1.1.4'
N N 0.0061 0.0033 'International Tables Vol C Tables 4.2.6.8 and 6.1.1.4'
O O 0.0106 0.0060 'International Tables Vol C Tables 4.2.6.8 and 6.1.1.4'
Zn Zn 0.2839 1.4301 'International Tables Vol C Tables 4.2.6.8 and 6.1.1.4'

loop_
_geom_angle_atom_site_label_1
_geom_angle_atom_site_label_2
_geom_angle_atom_site_label_3
_geom_angle
_geom_angle_site_symmetry_1
_geom_angle_site_symmetry_3
_geom_angle_publ_flag
O1W Zn1 O1W 171.7(3) 2_556 . ?
O1W Zn1 O1 90.9(3) 2_556 2_556 ?
O1W Zn1 O1 95.1(2) . 2_556 ?
O1W Zn1 O1 95.1(2) 2_556 . ?
O1W Zn1 O1 90.9(3) . . ?
O1 Zn1 O1 84.8(3) 2_556 . ?
O1W Zn1 O4 84.8(2) 2_556 5_556 ?
O1W Zn1 O4 89.3(2) . 5_556 ?
O1 Zn1 O4 175.14(18) 2_556 5_556 ?
O1 Zn1 O4 93.14(19) . 5_556 ?
O1W Zn1 O4 89.3(2) 2_556 6_556 ?
O1W Zn1 O4 84.8(2) . 6_556 ?
O1 Zn1 O4 93.14(19) 2_556 6_556 ?
O1 Zn1 O4 175.14(18) . 6_556 ?
O4 Zn1 O4 89.2(3) 5_556 6_556 ?
C1 O1 Zn1 138.0(5) . . ?
O1 C1 O2 126.4(6) . . ?
O1 C1 C2 115.3(5) . . ?
O2 C1 C2 118.2(5) . . ?
N1 C2 C9 112.1(5) . . ?
N1 C2 C1 110.7(5) . . ?
C9 C2 C1 111.2(5) . . ?
C7 N1 C3 120.7(6) . . ?
C7 N1 C2 119.4(5) . . ?
C3 N1 C2 119.8(5) . . ?
C4 C3 N1 120.5(7) . . ?
C3 C4 C5 118.9(7) . . ?
C6 C5 C4 119.6(7) . . ?
C5 C6 C7 120.0(7) . . ?
N1 C7 C6 120.2(6) . . ?
C8 O4 Zn1 127.0(4) . 5_556 ?
O4 C8 O3 125.5(6) . . ?
O4 C8 C9 118.4(5) . . ?
O3 C8 C9 116.0(5) . . ?
C8 C9 C2 114.4(5) . . ?

loop_
_geom_bond_atom_site_label_1
_geom_bond_atom_site_label_2
_geom_bond_distance
_geom_bond_site_symmetry_2
_geom_bond_publ_flag
Zn1 O1W 2.281(7) 2_556 ?
Zn1 O1W 2.281(7) . ?
Zn1 O1 2.294(5) 2_556 ?
Zn1 O1 2.294(5) . ?
Zn1 O4 2.314(4) 5_556 ?
Zn1 O4 2.314(4) 6_556 ?
O1 C1 1.221(8) . ?
O2 C1 1.229(8) . ?
C1 C2 1.573(8) . ?
C2 N1 1.485(7) . ?
C2 C9 1.526(9) . ?
N1 C7 1.349(8) . ?
N1 C3 1.352(8) . ?
C3 C4 1.351(10) . ?
C4 C5 1.408(12) . ?
C5 C6 1.350(11) . ?
C6 C7 1.365(9) . ?
O3 C8 1.256(8) . ?
O4 C8 1.225(7) . ?
O4 Zn1 2.314(4) 5_556 ?
C8 C9 1.525(9) . ?
